data_7231197
loop_
_publ_author_name
'Zhang, Guangju'
'Xiu, Siqi'
'Wei, Ying'
'Zhang, Qingguo'
'Cai, Kedi'

_publ_section_title
;
 Design and synthesis of nanoporous carbon materials using Cd-based
 homochiral metal--organic frameworks as precursors for supercapacitor
 application
;
_journal_issue 31
_journal_name_full CrystEngComm
_journal_page_first 4364
_journal_paper_doi 10.1039/C8CE01027G
_journal_volume 20
_journal_year 2018
_chemical_absolute_configuration unk
_chemical_formula_moiety 'C8 H8 Cd2 O12'
_chemical_formula_sum 'C8 H8 Cd2 N0 O12'
_chemical_formula_weight 520.94
_space_group_crystal_system orthorhombic
_space_group_IT_number 19
_space_group_name_Hall 'P 2ac 2ab'
_space_group_name_H-M_alt 'P 21 21 21'
_symmetry_space_group_name_Hall 'P 2ac 2ab'
_symmetry_space_group_name_H-M 'P 21 21 21'
_atom_sites_solution_hydrogens mixed
_atom_sites_solution_primary dual
_audit_creation_method
;

Olex2 1.2

(compiled 2018.05.29 svn.r3508 for OlexSys, GUI svn.r5506)

;
_audit_update_record
;
2018-06-19 deposited with the CCDC.
2018-07-13 downloaded from the CCDC.
;
_cell_angle_alpha 90
_cell_angle_beta 90
_cell_angle_gamma 90
_cell_formula_units_Z 4
_cell_length_a 7.5242(3)
_cell_length_b 7.9258(3)
_cell_length_c 19.5829(8)
_cell_measurement_reflns_used 5094
_cell_measurement_temperature 293(2)
_cell_measurement_theta_max 28.344
_cell_measurement_theta_min 2.773
_cell_volume 1167.83(8)
_computing_cell_refinement 'SAINT v8.34A (Bruker, 2013)'
_computing_data_reduction 'SAINT v8.34A (Bruker, 2013)'
_computing_molecular_graphics 'Olex2 (Dolomanov et al., 2009)'
_computing_publication_material 'Olex2 (Dolomanov et al., 2009)'
_computing_structure_refinement 'ShelXL (Sheldrick, 2015)'
_computing_structure_solution 'ShelXT (Sheldrick, 2015)'
_diffrn_ambient_temperature 293(2)
_diffrn_measured_fraction_theta_full 0.997
_diffrn_measured_fraction_theta_max 0.998
_diffrn_measurement_device_type 'CCD area detector'
_diffrn_measurement_method 'phi and omega scans'
_diffrn_radiation_monochromator graphite
_diffrn_radiation_type MoK\a
_diffrn_radiation_wavelength 0.71073
_diffrn_reflns_av_R_equivalents 0.0315
_diffrn_reflns_av_unetI/netI 0.0337
_diffrn_reflns_Laue_measured_fraction_full 0.997
_diffrn_reflns_Laue_measured_fraction_max 0.998
_diffrn_reflns_limit_h_max 9
_diffrn_reflns_limit_h_min -10
_diffrn_reflns_limit_k_max 10
_diffrn_reflns_limit_k_min -10
_diffrn_reflns_limit_l_max 15
_diffrn_reflns_limit_l_min -26
_diffrn_reflns_number 8685
_diffrn_reflns_point_group_measured_fraction_full 0.997
_diffrn_reflns_point_group_measured_fraction_max 0.997
_diffrn_reflns_theta_full 25.242
_diffrn_reflns_theta_max 28.420
_diffrn_reflns_theta_min 2.080
_exptl_absorpt_coefficient_mu 3.715
_exptl_absorpt_correction_type none
_exptl_crystal_density_diffrn 2.963
_exptl_crystal_description block
_exptl_crystal_F_000 992
_exptl_crystal_size_max 0.19
_exptl_crystal_size_mid 0.18
_exptl_crystal_size_min 0.17
_refine_diff_density_max 1.518
_refine_diff_density_min -0.834
_refine_diff_density_rms 0.162
_refine_ls_abs_structure_details
;

 Flack x determined using 1076 quotients [(I+)-(I-)]/[(I+)+(I-)]

 (Parsons, Flack and Wagner, Acta Cryst. B69 (2013) 249-259).

;
_refine_ls_abs_structure_Flack 0.02(2)
_refine_ls_extinction_method none
_refine_ls_goodness_of_fit_ref 1.054
_refine_ls_hydrogen_treatment mixed
_refine_ls_matrix_type full
_refine_ls_number_parameters 203
_refine_ls_number_reflns 2935
_refine_ls_number_restraints 1
_refine_ls_restrained_S_all 1.054
_refine_ls_R_factor_all 0.0332
_refine_ls_R_factor_gt 0.0291
_refine_ls_shift/su_max 0.001
_refine_ls_shift/su_mean 0.000
_refine_ls_structure_factor_coef Fsqd
_refine_ls_weighting_details 'w=1/[\s^2^(Fo^2^)+(0.0419P)^2^] where P=(Fo^2^+2Fc^2^)/3'
_refine_ls_weighting_scheme calc
_refine_ls_wR_factor_gt 0.0682
_refine_ls_wR_factor_ref 0.0699
_reflns_Friedel_coverage 0.714
_reflns_Friedel_fraction_full 0.998
_reflns_Friedel_fraction_max 0.996
_reflns_number_gt 2715
_reflns_number_total 2935
_reflns_threshold_expression 'I > 2\s(I)'
_cod_data_source_file c8ce01027g2.cif
_cod_data_source_block 1
_cod_depositor_comments 'Adding full bibliography for 7231197--7231198.cif.'
_cod_database_code 7231197
_shelx_shelxl_version_number 2014/7
_shelx_space_group_comment
;

The symmetry employed for this shelxl refinement is uniquely defined

by the following loop, which should always be used as a source of

symmetry information in preference to the above space-group names.

They are only intended as comments.

;
_shelx_estimated_absorpt_t_max 0.571
_shelx_estimated_absorpt_t_min 0.539
_olex2_refinement_description
;

1. Fixed Uiso

 At 1.2 times of:

  All C(H) groups

 At 1.5 times of:

  All O(H) groups

2. Restrained distances

 O3-H3

 0.86 with sigma of 0.02

3.a Riding coordinates:

 O10(H10), O9(H9), O4(H4)

3.b Ternary CH refined with riding coordinates:

 C7(H7), C3(H3A), C2(H2), C8(H8)

;

loop_
_space_group_symop_operation_xyz
'x, y, z'
'-x+1/2, -y, z+1/2'
'x+1/2, -y+1/2, -z'
'-x, y+1/2, -z+1/2'

loop_
_atom_site_label
_atom_site_type_symbol
_atom_site_fract_x
_atom_site_fract_y
_atom_site_fract_z
_atom_site_U_iso_or_equiv
_atom_site_adp_type
_atom_site_occupancy
_atom_site_site_symmetry_order
_atom_site_calc_flag
_atom_site_refinement_flags_posn
Cd2 Cd -0.33162(7) -0.09095(6) 0.62917(2) 0.01692(12) Uani 1 1 d .
Cd1 Cd -0.32411(7) 0.01878(6) 0.40019(2) 0.01704(13) Uani 1 1 d .
O2 O -0.2556(7) -0.0588(7) 0.5184(2) 0.0206(11) Uani 1 1 d .
O5 O 0.3997(6) -0.0245(7) 0.5942(3) 0.0286(12) Uani 1 1 d .
O10 O 0.0181(6) 0.3353(6) 0.6924(2) 0.0171(10) Uani 1 1 d .
H10 H 0.1077 0.3581 0.7241 0.026 Uiso 1 1 d R
O12 O -0.3028(7) 0.6646(6) 0.6812(2) 0.0215(10) Uani 1 1 d .
O9 O -0.3051(6) 0.2254(6) 0.6394(2) 0.0185(10) Uani 1 1 d .
H9 H -0.4097 0.2353 0.6247 0.028 Uiso 1 1 d R
O6 O 0.3551(6) 0.2522(6) 0.6114(3) 0.0230(11) Uani 1 1 d .
O7 O -0.2851(6) -0.0023(6) 0.7402(2) 0.0219(11) Uani 1 1 d .
O4 O 0.0343(6) 0.2366(6) 0.5463(2) 0.0180(10) Uani 1 1 d .
H4 H -0.0057 0.2482 0.5806 0.027 Uiso 1 1 d R
O11 O -0.1074(6) 0.5762(6) 0.6037(3) 0.0202(10) Uani 1 1 d .
O8 O -0.2026(7) 0.1887(6) 0.8167(2) 0.0204(10) Uani 1 1 d .
O3 O -0.0104(6) -0.0691(6) 0.6197(2) 0.0171(10) Uani 1 1 d D
O1 O -0.0541(7) -0.0892(8) 0.4382(2) 0.0270(12) Uani 1 1 d .
C7 C -0.2910(8) 0.2898(8) 0.7078(3) 0.0147(13) Uani 1 1 d .
H7 H -0.4030 0.3458 0.7197 0.018 Uiso 1 1 calc R
C5 C -0.1856(9) 0.5645(7) 0.6594(3) 0.0165(12) Uani 1 1 d .
C3 C 0.1517(8) 0.0973(8) 0.5391(3) 0.0137(12) Uani 1 1 d .
H3A H 0.1951 0.0968 0.4920 0.016 Uiso 1 1 calc R
C4 C 0.3149(9) 0.1094(8) 0.5867(3) 0.0183(13) Uani 1 1 d .
C2 C 0.0547(8) -0.0694(8) 0.5514(3) 0.0132(12) Uani 1 1 d .
H2 H 0.1367 -0.1641 0.5448 0.016 Uiso 1 1 calc R
C1 C -0.0942(9) -0.0782(9) 0.4992(4) 0.0178(13) Uani 1 1 d .
C6 C -0.2582(8) 0.1471(9) 0.7587(3) 0.0152(13) Uani 1 1 d .
C8 C -0.1423(8) 0.4204(8) 0.7093(3) 0.0141(12) Uani 1 1 d .
H8 H -0.1324 0.4665 0.7555 0.017 Uiso 1 1 calc R
H3 H 0.064(9) -0.121(11) 0.645(4) 0.04(3) Uiso 1 1 d D

loop_
_atom_site_aniso_label
_atom_site_aniso_U_11
_atom_site_aniso_U_22
_atom_site_aniso_U_33
_atom_site_aniso_U_23
_atom_site_aniso_U_13
_atom_site_aniso_U_12
Cd2 0.0155(2) 0.0191(2) 0.0161(2) 0.00367(17) -0.0017(2) 0.0031(2)
Cd1 0.0172(2) 0.0154(2) 0.0185(2) -0.00208(17) -0.0041(2) -0.0004(2)
O2 0.016(2) 0.028(3) 0.018(2) 0.002(2) -0.0048(18) 0.002(2)
O5 0.019(2) 0.019(3) 0.048(4) 0.000(3) -0.011(2) 0.006(2)
O10 0.013(2) 0.018(2) 0.020(2) -0.0003(19) -0.0016(18) 0.001(2)
O12 0.025(3) 0.016(2) 0.023(2) 0.0023(19) 0.002(2) 0.007(2)
O9 0.015(2) 0.022(2) 0.019(2) -0.0012(18) -0.0062(19) -0.005(2)
O6 0.016(2) 0.025(3) 0.028(3) -0.009(2) -0.008(2) 0.002(2)
O7 0.029(3) 0.015(2) 0.022(2) 0.0038(19) -0.0066(19) -0.003(2)
O4 0.020(2) 0.015(2) 0.020(2) 0.0002(19) -0.0028(19) 0.0011(19)
O11 0.020(2) 0.022(3) 0.018(2) 0.006(2) 0.0034(19) -0.001(2)
O8 0.030(3) 0.020(2) 0.011(2) 0.0005(17) -0.0014(19) -0.002(2)
O3 0.017(2) 0.019(2) 0.015(2) 0.0036(19) -0.0038(18) 0.005(2)
O1 0.027(3) 0.042(3) 0.012(2) -0.002(2) -0.0037(19) -0.001(3)
C7 0.017(3) 0.015(3) 0.012(3) -0.003(2) 0.000(2) 0.003(2)
C5 0.018(3) 0.012(3) 0.019(3) -0.003(2) -0.006(3) -0.006(3)
C3 0.013(3) 0.012(3) 0.016(3) 0.001(2) 0.000(2) -0.003(3)
C4 0.011(3) 0.022(3) 0.022(3) 0.000(2) 0.003(3) -0.007(3)
C2 0.012(3) 0.014(3) 0.014(3) -0.001(2) 0.000(2) 0.003(2)
C1 0.019(3) 0.013(3) 0.021(3) -0.003(3) -0.007(3) 0.001(3)
C6 0.013(3) 0.018(3) 0.015(3) 0.001(3) 0.000(2) 0.000(2)
C8 0.013(3) 0.013(3) 0.016(3) -0.004(2) -0.002(2) -0.001(2)

loop_
_atom_type_symbol
_atom_type_description
_atom_type_scat_dispersion_real
_atom_type_scat_dispersion_imag
_atom_type_scat_source
C C 0.0033 0.0016 'International Tables Vol C Tables 4.2.6.8 and 6.1.1.4'
H H 0.0000 0.0000 'International Tables Vol C Tables 4.2.6.8 and 6.1.1.4'
Cd Cd -0.8075 1.2024 'International Tables Vol C Tables 4.2.6.8 and 6.1.1.4'
N N 0.0061 0.0033 'International Tables Vol C Tables 4.2.6.8 and 6.1.1.4'
O O 0.0106 0.0060 'International Tables Vol C Tables 4.2.6.8 and 6.1.1.4'

loop_
_geom_angle_atom_site_label_1
_geom_angle_atom_site_label_2
_geom_angle_atom_site_label_3
_geom_angle
_geom_angle_site_symmetry_1
_geom_angle_site_symmetry_3
O2 Cd2 O9 86.81(17) . .
O2 Cd2 O7 146.19(18) . .
O2 Cd2 O3 70.51(17) . .
O5 Cd2 O2 84.6(2) 1_455 .
O5 Cd2 O12 116.5(2) 1_455 1_545
O5 Cd2 O9 81.92(18) 1_455 .
O5 Cd2 O7 111.1(2) 1_455 .
O5 Cd2 O3 150.9(2) 1_455 .
O12 Cd2 O2 121.30(19) 1_545 .
O12 Cd2 O9 146.14(17) 1_545 .
O12 Cd2 O7 79.46(17) 1_545 .
O12 Cd2 O3 90.00(18) 1_545 .
O7 Cd2 O9 67.11(16) . .
O7 Cd2 O3 84.23(16) . .
O3 Cd2 O9 81.76(16) . .
O2 Cd1 O10 156.54(17) . 3_456
O2 Cd1 C1 28.17(19) . .
O10 Cd1 C1 165.98(19) 3_456 .
O6 Cd1 O2 99.80(18) 3_456 .
O6 Cd1 O10 80.60(17) 3_456 3_456
O6 Cd1 O4 70.64(16) 3_456 3_456
O6 Cd1 O8 116.28(17) 3_456 2_454
O6 Cd1 O1 78.93(19) 3_456 .
O6 Cd1 C1 85.4(2) 3_456 .
O4 Cd1 O2 83.46(16) 3_456 .
O4 Cd1 O10 74.50(15) 3_456 3_456
O4 Cd1 C1 101.32(19) 3_456 .
O11 Cd1 O2 98.44(17) 3_456 .
O11 Cd1 O10 71.11(16) 3_456 3_456
O11 Cd1 O6 145.22(18) 3_456 3_456
O11 Cd1 O4 82.39(17) 3_456 3_456
O11 Cd1 O8 79.78(18) 3_456 2_454
O11 Cd1 O1 135.34(19) 3_456 .
O11 Cd1 C1 122.1(2) 3_456 .
O8 Cd1 O2 117.92(17) 2_454 .
O8 Cd1 O10 81.70(16) 2_454 3_456
O8 Cd1 O4 153.87(17) 2_454 3_456
O8 Cd1 C1 104.31(19) 2_454 .
O1 Cd1 O2 54.64(17) . .
O1 Cd1 O10 146.24(17) . 3_456
O1 Cd1 O4 122.29(18) . 3_456
O1 Cd1 O8 83.68(18) . 2_454
O1 Cd1 C1 27.02(19) . .
Cd2 O2 Cd1 152.0(2) . .
C1 O2 Cd2 120.7(4) . .
C1 O2 Cd1 87.2(4) . .
C4 O5 Cd2 135.3(5) . 1_655
Cd1 O10 H10 92.9 3_556 .
C8 O10 Cd1 111.0(4) . 3_556
C8 O10 H10 111.6 . .
C5 O12 Cd2 117.8(4) . 1_565
Cd2 O9 H9 89.5 . .
C7 O9 Cd2 115.7(4) . .
C7 O9 H9 110.8 . .
C4 O6 Cd1 122.2(4) . 3_556
C6 O7 Cd2 125.7(4) . .
Cd1 O4 H4 72.0 3_556 .
C3 O4 Cd1 112.8(3) . 3_556
C3 O4 H4 115.9 . .
C5 O11 Cd1 116.8(4) . 3_556
C6 O8 Cd1 118.6(4) . 2_455
Cd2 O3 H3 125(6) . .
C2 O3 Cd2 114.4(3) . .
C2 O3 H3 108(6) . .
C1 O1 Cd1 94.0(4) . .
O9 C7 H7 108.6 . .
O9 C7 C6 110.9(5) . .
O9 C7 C8 108.2(5) . .
C6 C7 H7 108.6 . .
C8 C7 H7 108.6 . .
C8 C7 C6 111.8(5) . .
O12 C5 C8 113.6(6) . .
O11 C5 O12 125.6(6) . .
O11 C5 C8 120.8(6) . .
O4 C3 H3A 107.7 . .
O4 C3 C4 112.8(5) . .
O4 C3 C2 111.1(5) . .
C4 C3 H3A 107.7 . .
C2 C3 H3A 107.7 . .
C2 C3 C4 109.8(5) . .
O5 C4 O6 126.4(6) . .
O5 C4 C3 115.2(5) . .
O6 C4 C3 118.4(6) . .
O3 C2 C3 108.0(5) . .
O3 C2 H2 109.9 . .
O3 C2 C1 112.2(5) . .
C3 C2 H2 109.9 . .
C1 C2 C3 106.6(5) . .
C1 C2 H2 109.9 . .
O2 C1 Cd1 64.6(3) . .
O2 C1 C2 119.7(6) . .
O1 C1 Cd1 58.9(4) . .
O1 C1 O2 121.7(6) . .
O1 C1 C2 118.3(6) . .
C2 C1 Cd1 160.0(5) . .
O7 C6 O8 124.3(6) . .
O7 C6 C7 119.0(6) . .
O8 C6 C7 116.7(6) . .
O10 C8 C7 107.3(5) . .
O10 C8 C5 112.6(5) . .
O10 C8 H8 109.1 . .
C7 C8 C5 109.7(5) . .
C7 C8 H8 109.1 . .
C5 C8 H8 109.1 . .

loop_
_geom_bond_atom_site_label_1
_geom_bond_atom_site_label_2
_geom_bond_distance
_geom_bond_site_symmetry_2
Cd2 O2 2.257(5) .
Cd2 O5 2.198(5) 1_455
Cd2 O12 2.200(5) 1_545
Cd2 O9 2.523(5) .
Cd2 O7 2.311(5) .
Cd2 O3 2.430(5) .
Cd1 O2 2.451(5) .
Cd1 O10 2.457(5) 3_456
Cd1 O6 2.273(5) 3_456
Cd1 O4 2.448(5) 3_456
Cd1 O11 2.262(5) 3_456
Cd1 O8 2.327(5) 2_454
Cd1 O1 2.327(5) .
Cd1 C1 2.709(7) .
O2 C1 1.280(9) .
O5 Cd2 2.198(5) 1_655
O5 C4 1.247(8) .
O10 Cd1 2.457(5) 3_556
O10 H10 0.9334 .
O10 C8 1.421(7) .
O12 Cd2 2.200(5) 1_565
O12 C5 1.261(8) .
O9 H9 0.8416 .
O9 C7 1.437(7) .
O6 Cd1 2.273(5) 3_556
O6 C4 1.268(8) .
O7 C6 1.254(9) .
O4 Cd1 2.448(5) 3_556
O4 H4 0.7416 .
O4 C3 1.421(8) .
O11 Cd1 2.262(5) 3_556
O11 C5 1.242(8) .
O8 Cd1 2.327(5) 2_455
O8 C6 1.256(8) .
O3 C2 1.425(8) .
O3 H3 0.85(3) .
O1 C1 1.234(9) .
C7 H7 0.9800 .
C7 C6 1.528(9) .
C7 C8 1.524(9) .
C5 C8 1.538(9) .
C3 H3A 0.9800 .
C3 C4 1.544(9) .
C3 C2 1.528(9) .
C2 H2 0.9800 .
C2 C1 1.518(9) .
C8 H8 0.9800 .

loop_
_geom_torsion_atom_site_label_1
_geom_torsion_atom_site_label_2
_geom_torsion_atom_site_label_3
_geom_torsion_atom_site_label_4
_geom_torsion
_geom_torsion_site_symmetry_1
Cd2 O2 C1 Cd1 -176.7(5) .
Cd2 O2 C1 O1 167.7(5) .
Cd2 O2 C1 C2 -18.8(9) .
Cd2 O5 C4 O6 -15.4(12) 1_655
Cd2 O5 C4 C3 161.1(5) 1_655
Cd2 O12 C5 O11 -14.5(9) 1_565
Cd2 O12 C5 C8 164.9(4) 1_565
Cd2 O9 C7 C6 11.3(6) .
Cd2 O9 C7 C8 134.3(4) .
Cd2 O7 C6 O8 -166.8(5) .
Cd2 O7 C6 C7 12.0(9) .
Cd2 O3 C2 C3 119.0(4) .
Cd2 O3 C2 C1 1.8(7) .
Cd1 O2 C1 O1 -15.5(7) .
Cd1 O2 C1 C2 158.0(6) .
Cd1 O10 C8 C7 128.4(4) 3_556
Cd1 O10 C8 C5 7.6(6) 3_556
Cd1 O6 C4 O5 -175.3(5) 3_556
Cd1 O6 C4 C3 8.2(8) 3_556
Cd1 O4 C3 C4 19.2(6) 3_556
Cd1 O4 C3 C2 142.9(4) 3_556
Cd1 O11 C5 O12 148.3(5) 3_556
Cd1 O11 C5 C8 -31.1(7) 3_556
Cd1 O8 C6 O7 -7.0(9) 2_455
Cd1 O8 C6 C7 174.1(4) 2_455
Cd1 O1 C1 O2 16.4(8) .
Cd1 O1 C1 C2 -157.2(5) .
O12 C5 C8 O10 -165.0(5) .
O12 C5 C8 C7 75.6(7) .
O9 C7 C6 O7 -15.1(8) .
O9 C7 C6 O8 163.8(5) .
O9 C7 C8 O10 -62.8(6) .
O9 C7 C8 C5 59.9(6) .
O4 C3 C4 O5 164.2(6) .
O4 C3 C4 O6 -18.9(8) .
O4 C3 C2 O3 -61.8(6) .
O4 C3 C2 C1 59.0(7) .
O11 C5 C8 O10 14.5(8) .
O11 C5 C8 C7 -105.0(7) .
O3 C2 C1 Cd1 107.7(14) .
O3 C2 C1 O2 10.4(9) .
O3 C2 C1 O1 -175.8(6) .
C3 C2 C1 Cd1 -10.4(17) .
C3 C2 C1 O2 -107.7(7) .
C3 C2 C1 O1 66.0(8) .
C4 C3 C2 O3 63.6(6) .
C4 C3 C2 C1 -175.5(5) .
C2 C3 C4 O5 39.8(8) .
C2 C3 C4 O6 -143.4(6) .
C6 C7 C8 O10 59.7(6) .
C6 C7 C8 C5 -177.7(5) .
C8 C7 C6 O7 -136.0(6) .
C8 C7 C6 O8 42.9(8) .
